data_7229416
loop_
_publ_author_name
'Kagomiya, Isao'
'Hirota, Yuki'
'Kakimoto, Ken-ichi'
'Fujii, Kotaro'
'Shiraiwa, Masahiro'
'Yashima, Masatomo'
'Fuwa, Akio'
'Nakamura, Shin'

_publ_section_title
;
 Weak ferromagnetic ordering in brownmillerite Ca2Fe2O5 and its effect on
 electric field gradients
;
_journal_name_full 'Phys. Chem. Chem. Phys.'
_journal_paper_doi 10.1039/C7CP04520D
_journal_year 2017
_chemical_formula_sum 'Ca2 Fe2 O5'
_chemical_formula_weight 271.843
_chemical_name_systematic ' ?'
_space_group_IT_number 62
_symmetry_cell_setting orthorhombic
_symmetry_Int_Tables_number 62
_symmetry_space_group_name_Hall '-P 2ac 2n'
_symmetry_space_group_name_H-M 'P n m a'
_cell_angle_alpha 90
_cell_angle_beta 90
_cell_angle_gamma 90
_cell_formula_units_Z 4
_cell_length_a 5.42489(2)
_cell_length_b 14.78357(7)
_cell_length_c 5.59289(2)
_cell_measurement_temperature 300
_cell_volume 448.546(3)
_computing_cell_refinement 'RIETAN-FP (Izumi and Momma, 2007)'
_computing_molecular_graphics 'VESTA (Momma and Izumi, 2008)'
_computing_structure_refinement 'RIETAN-FP (Izumi and Momma, 2007)'
_diffrn_ambient_temperature 300
_diffrn_radiation_wavelength 1.196290
_diffrn_source synchrotron
_exptl_crystal_density_diffrn 4.0255
_exptl_crystal_density_method 'not measured'
_exptl_crystal_F_000 528.00
_pd_calc_method 'Rietveld Refinement'
_pd_instr_location ' ?'
_pd_meas_2theta_range_inc 0.0050
_pd_meas_2theta_range_max 153.9400
_pd_meas_2theta_range_min 6.5250
_pd_meas_number_of_points 29484
_pd_meas_scan_method step
_pd_proc_2theta_range_inc 0.0050
_pd_proc_2theta_range_max 153.9400
_pd_proc_2theta_range_min 9.9950
_pd_proc_ls_background_function 'Legendre polynomials'
_pd_proc_ls_pref_orient_corr ' ?'
_pd_proc_ls_profile_function 'split pseudo-Voigt function'
_pd_proc_ls_prof_R_factor 0.09076
_pd_proc_ls_prof_wR_expected 0.08327
_pd_proc_ls_prof_wR_factor 0.12099
_pd_spec_mounting ' ?'
_pd_spec_mount_mode reflection
_pd_spec_shape flat_sheet
_refine_diff_density_max 0.0
_refine_diff_density_min 0.0
_refine_ls_extinction_method none
_refine_ls_goodness_of_fit_all 1.4530
_refine_ls_matrix_type full
_refine_ls_number_constraints 0
_refine_ls_number_parameters 20
_refine_ls_number_restraints 0
_refine_ls_R_factor_all 0.01106
_refine_ls_R_Fsqd_factor 0.01084
_refine_ls_R_I_factor 0.03456
_refine_ls_shift/su_max 0.0
_refine_ls_weighting_details 1/<i>y</i>~i~
_refine_ls_weighting_scheme sigma
_cod_data_source_file c7cp04520d1.cif
_cod_data_source_block single_phase
_cod_original_cell_volume 448.545(3)
_cod_database_code 7229416

loop_
_symmetry_equiv_pos_site_id
_symmetry_equiv_pos_as_xyz
1 x,y,z
2 -x+1/2,-y,z+1/2
3 -x,y+1/2,-z
4 x+1/2,-y+1/2,-z+1/2
5 -x,-y,-z
6 x+1/2,y,-z+1/2
7 x,-y+1/2,z
8 -x+1/2,y+1/2,z+1/2

loop_
_atom_site_label
_atom_site_fract_x
_atom_site_fract_y
_atom_site_fract_z
_atom_site_occupancy
_atom_site_symmetry_multiplicity
_atom_site_Wyckoff_symbol
_atom_site_adp_type
_atom_site_U_iso_or_equiv
_atom_site_type_symbol
Ca1 0.4816(1) 0.10793(4) 0.0231(1) 1 8 d Uiso 0.0065(1) Ca
Fe1 0.9462(1) 0.25 0.9346(1) 1 4 c Uiso 0.0041(1) Fe
Fe2 0 0 0 1 4 a Uiso 0.00455 Fe
O1 0.2629(5) 0.9838(1) 0.2375(4) 1 8 d Uiso 0.00033 O
O2 0.0267(4) 0.1410(1) 0.0774(3) 1 8 d Uiso 0.00574 O
O3 0.5965(6) 0.25 0.8797(5) 1 4 c Uiso 0.00229 O

loop_
_atom_type_symbol
_atom_type_description
_atom_type_scat_dispersion_real
_atom_type_scat_dispersion_imag
_atom_type_scat_source
O O- 0.0320 0.0190 'International Tables for Crystallography, Vol. C'
Ca Ca2+ 0.3720 0.8180 'International Tables for Crystallography, Vol. C'
Fe Fe3+ 0.0560 2.1100 'International Tables for Crystallography, Vol. C'

loop_
_geom_bond_atom_site_label_1
_geom_bond_atom_site_label_2
_geom_bond_distance
_geom_bond_site_symmetry_2
Ca1 O2 2.301(2) 6_555
Ca1 O3 2.333(1) 1_554
Ca1 O1 2.425(3) 5_665
Ca1 O1 2.479(3) 2_564
Ca1 O1 2.493(2) 1_545
Ca1 O2 2.534(2) 1_555
Ca1 O1 2.737(2) 6_545
Ca1 O2 3.013(2) 1_655
Ca1 Fe2 3.0640(7) 1_555
Fe1 O2 1.850(2) 1_656
Fe1 O2 1.850(2) 7_656
Fe1 O3 1.922(3) 1_555
Fe1 O3 1.938(3) 4_556
Fe2 O1 1.964(3) 1_545
Fe2 O1 1.964(3) 5_565
Fe2 O1 1.967(3) 6_445
Fe2 O1 1.967(3) 2_564
Fe2 O2 2.134(2) 1_555
Fe2 O2 2.134(2) 5_555
Fe2 Ca1 3.0640(7) 1_555
Fe2 Ca1 3.0640(7) 5_555
O1 Fe2 1.964(3) 1_565
O1 Fe2 1.967(3) 2_565
O1 Ca1 2.425(3) 5_665
O1 Ca1 2.479(3) 2_565
O1 Ca1 2.493(2) 1_565
O1 O1 2.7161(3) 6_555
O1 O1 2.7161(3) 6_455
O1 Ca1 2.737(2) 6_465
O1 O2 2.802(3) 1_565
O1 O2 2.884(3) 2_565
O1 O2 2.920(3) 6_565
O1 O2 2.996(3) 5_565
O2 Fe1 1.850(2) 1_454
O2 Fe2 2.134(2) 1_555
O2 Ca1 2.301(2) 6_455
O2 Ca1 2.534(2) 1_555
O2 O1 2.802(3) 1_545
O2 O1 2.884(3) 2_564
O2 O1 2.920(3) 6_445
O2 O1 2.996(3) 5_565
O2 Ca1 3.013(2) 1_455
O2 O3 3.044(3) 1_454
O2 O3 3.046(3) 4_455
O3 Fe1 1.922(3) 1_555
O3 Fe1 1.938(3) 4_456
O3 Ca1 2.333(1) 1_556
O3 Ca1 2.333(1) 7_556
O3 O2 3.044(3) 1_656
O3 O2 3.044(3) 7_656
O3 O2 3.046(3) 6_555
O3 O2 3.046(3) 4_555
O3 O3 3.076(3) 4_456
O3 O3 3.076(3) 4_556
